data_4088866
loop_
_publ_author_name
'Hollering, Manuela'
'Albrecht, Martin'
'K\"uhn, Fritz E.'

_publ_section_title
;
 Bonding and Catalytic Application of Ruthenium N-Heterocyclic Carbene
 Complexes Featuring Triazole, Triazolylidene, and Imidazolylidene Ligands
;
_journal_issue 17
_journal_name_full Organometallics
_journal_page_first 2980
_journal_paper_doi 10.1021/acs.organomet.6b00504
_journal_volume 35
_journal_year 2016
_chemical_compound_source 'see text'
_chemical_formula_moiety 'C74 H88 Cl2 N16 Ru2, O0.36, 4(C H Cl3), 2(P F6)'
_chemical_formula_sum 'C78 H92 Cl14 F12 N16 O0.36 P2 Ru2'
_chemical_formula_weight 2247.84
_space_group_IT_number 14
_space_group_name_Hall '-P 2ybc'
_space_group_name_H-M_alt 'P 1 21/c 1'
_symmetry_cell_setting monoclinic
_symmetry_Int_Tables_number 14
_symmetry_space_group_name_Hall '-P 2ybc'
_symmetry_space_group_name_H-M 'P 1 21/c 1'
_atom_sites_solution_hydrogens geom
_cell_angle_alpha 90
_cell_angle_beta 100.067(4)
_cell_angle_gamma 90
_cell_formula_units_Z 4
_cell_length_a 12.2142(10)
_cell_length_b 28.133(2)
_cell_length_c 28.641(3)
_cell_measurement_reflns_used 9892
_cell_measurement_temperature 100
_cell_measurement_theta_max 25.8650
_cell_measurement_theta_min 2.4318
_cell_volume 9690.2(15)
_computing_cell_refinement 'SAINT (Bruker, 2015)'
_computing_data_collection 'APEX III Control Software (Bruker, 2015)'
_computing_data_reduction 'SAINT (Bruker, 2015)'
_computing_molecular_graphics 'PLATON (Spek, 2011)'
_computing_publication_material 'PLATON (Spek, 2011), enCIFer (Allen, 2014)'
_computing_structure_refinement 'SHELXL2014 (Sheldrick, 2014), SHELXLE (Huebschle, 2011)'
_computing_structure_solution 'SHELXS97 (Sheldrick, 1997)'
_diffrn_ambient_temperature 100
_diffrn_detector ' CCD '
_diffrn_detector_area_resol_mean 16
_diffrn_measured_fraction_theta_full 1.000
_diffrn_measured_fraction_theta_max 1.000
_diffrn_measurement_device ' \k-geometry diffractometer '
_diffrn_measurement_device_type ' Apex II CCD '
_diffrn_measurement_method ' phi- and omega-rotation '
_diffrn_radiation_monochromator 'Triumph monochromator'
_diffrn_radiation_probe x-ray
_diffrn_radiation_source 'fine-focus sealed tube'
_diffrn_radiation_type MoK\a
_diffrn_radiation_wavelength 0.71073
_diffrn_reflns_av_R_equivalents 0.0557
_diffrn_reflns_av_unetI/netI 0.0267
_diffrn_reflns_limit_h_max 15
_diffrn_reflns_limit_h_min -15
_diffrn_reflns_limit_k_max 35
_diffrn_reflns_limit_k_min -35
_diffrn_reflns_limit_l_max 35
_diffrn_reflns_limit_l_min -35
_diffrn_reflns_number 287368
_diffrn_reflns_reduction_process
;
;
_diffrn_reflns_theta_full 25.24
_diffrn_reflns_theta_max 26.37
_diffrn_reflns_theta_min 1.84
_exptl_absorpt_coefficient_mu 0.805
_exptl_absorpt_correction_T_max 0.7454
_exptl_absorpt_correction_T_min 0.6794
_exptl_absorpt_correction_type multi-scan
_exptl_absorpt_process_details 'SADABS 2014/5, Bruker, 2014'
_exptl_crystal_colour 'clear yellow'
_exptl_crystal_density_diffrn 1.541
_exptl_crystal_density_method 'Not Measured'
_exptl_crystal_description fragment
_exptl_crystal_F_000 4556
_exptl_crystal_size_max 0.316
_exptl_crystal_size_mid 0.247
_exptl_crystal_size_min 0.202
_refine_diff_density_max 0.985
_refine_diff_density_min -2.156
_refine_diff_density_rms 0.085
_refine_ls_extinction_method none
_refine_ls_goodness_of_fit_ref 1.050
_refine_ls_hydrogen_treatment constr
_refine_ls_matrix_type full
_refine_ls_number_parameters 1351
_refine_ls_number_reflns 19816
_refine_ls_number_restraints 555
_refine_ls_restrained_S_all 1.091
_refine_ls_R_factor_all 0.0596
_refine_ls_R_factor_gt 0.0427
_refine_ls_shift/su_max 0.002
_refine_ls_shift/su_mean 0.000
_refine_ls_structure_factor_coef Fsqd
_refine_ls_weighting_details 'W=1/[\S^2^(FO^2^)+(0.0514P)^2^+19.6133P] WHERE P=(FO^2^+2FC^2^)/3'
_refine_ls_weighting_scheme calc
_refine_ls_wR_factor_gt 0.1055
_refine_ls_wR_factor_ref 0.1149
_reflns_number_gt 15926
_reflns_number_total 19816
_reflns_threshold_expression I>2\s(I)
_cod_data_source_file om6b00504_si_001.cif
_cod_data_source_block compound_1a
_cod_original_sg_symbol_H-M 'P 21/c'
_cod_database_code 4088866

loop_
_space_group_symop_id
_space_group_symop_operation_xyz
1 x,y,z
2 -x,1/2+y,1/2-z
3 -x,-y,-z
4 x,1/2-y,1/2+z

loop_
_atom_site_label
_atom_site_type_symbol
_atom_site_fract_x
_atom_site_fract_y
_atom_site_fract_z
_atom_site_U_iso_or_equiv
_atom_site_adp_type
_atom_site_occupancy
_atom_site_site_symmetry_order
_atom_site_calc_flag
_atom_site_refinement_flags_posn
_atom_site_refinement_flags_adp
_atom_site_refinement_flags_occupancy
_atom_site_disorder_assembly
_atom_site_disorder_group
Ru1 Ru 0.50751(2) 0.25960(2) 0.74573(2) 0.01892(7) Uani 1 1 d . . . . .
O1 O 0.0542(12) 0.5459(5) 0.1449(4) 0.038(5) Uani 0.199(9) 1 d . . . . .
Cl1 Cl 0.38707(6) 0.25844(3) 0.80363(3) 0.02594(16) Uani 1 1 d . . . . .
N1 N 0.6917(2) 0.35049(10) 0.84213(10) 0.0287(6) Uani 1 1 d . . . . .
N2 N 0.6429(2) 0.30844(10) 0.82990(10) 0.0270(6) Uani 1 1 d . . . . .
O2 O 0.1030(15) 0.5083(6) 0.0557(6) 0.041(6) Uani 0.161(10) 1 d . . . . .
N3 N 0.5927(2) 0.31420(9) 0.78543(9) 0.0227(6) Uani 1 1 d . . . . .
N4 N 0.4466(2) 0.35882(9) 0.70786(9) 0.0226(6) Uani 1 1 d . . . . .
N5 N 0.2992(2) 0.31628(9) 0.69808(9) 0.0218(5) Uani 1 1 d . . . . .
N6 N 0.2207(2) 0.22448(11) 0.62559(13) 0.0403(8) Uani 1 1 d . . . . .
N7 N 0.1708(2) 0.22028(12) 0.58118(12) 0.0409(8) Uani 1 1 d . . . . .
N8 N 0.0953(2) 0.25540(10) 0.57326(10) 0.0289(6) Uani 1 1 d . . . . .
C1 C 0.9715(5) 0.3875(2) 1.01970(18) 0.0768(17) Uani 1 1 d . . . . .
H1A H 1.0261 0.3620 1.0276 0.115 Uiso 1 1 calc R U . . .
H1B H 0.9269 0.3904 1.0449 0.115 Uiso 1 1 calc R U . . .
H1C H 1.0103 0.4176 1.0167 0.115 Uiso 1 1 calc R U . . .
C2 C 0.8962(4) 0.37630(17) 0.97330(15) 0.0533(12) Uani 1 1 d . . . . .
C3 C 0.7817(4) 0.37569(14) 0.96981(14) 0.0439(10) Uani 1 1 d . . . . .
H3 H 0.7503 0.3821 0.9973 0.053 Uiso 1 1 calc R U . . .
C4 C 0.7113(3) 0.36594(13) 0.92716(13) 0.0343(8) Uani 1 1 d . . . . .
C5 C 0.7609(3) 0.35694(14) 0.88826(13) 0.0340(8) Uani 1 1 d . . . . .
C6 C 0.8748(4) 0.3545(2) 0.89054(16) 0.0593(14) Uani 1 1 d . . . . .
C7 C 0.9412(4) 0.3646(2) 0.93425(17) 0.0681(16) Uani 1 1 d . . . . .
H7 H 1.0197 0.3633 0.9370 0.082 Uiso 1 1 calc R U . . .
C8 C 0.5872(4) 0.3645(2) 0.92392(16) 0.0574(13) Uani 1 1 d . . . . .
H8A H 0.5525 0.3869 0.8996 0.086 Uiso 1 1 calc R U . . .
H8B H 0.5681 0.3733 0.9546 0.086 Uiso 1 1 calc R U . . .
H8C H 0.5601 0.3323 0.9154 0.086 Uiso 1 1 calc R U . . .
C9 C 0.9260(4) 0.3410(3) 0.8479(2) 0.106(3) Uani 1 1 d . . . . .
H9A H 1.0040 0.3320 0.8584 0.159 Uiso 1 1 calc R U . . .
H9B H 0.9221 0.3682 0.8263 0.159 Uiso 1 1 calc R U . . .
H9C H 0.8852 0.3142 0.8315 0.159 Uiso 1 1 calc R U . . .
C10 C 0.6730(3) 0.38215(13) 0.80652(12) 0.0289(7) Uani 1 1 d . . . . .
H10 H 0.6988 0.4140 0.8068 0.035 Uiso 1 1 calc R U . . .
C11 C 0.6089(3) 0.35860(11) 0.76971(12) 0.0241(7) Uani 1 1 d . . . . .
C12 C 0.5629(3) 0.37326(11) 0.72036(12) 0.0251(7) Uani 1 1 d . . . . .
H12A H 0.5686 0.4082 0.7174 0.030 Uiso 1 1 calc R U . . .
H12B H 0.6066 0.3584 0.6982 0.030 Uiso 1 1 calc R U . . .
C13 C 0.4100(2) 0.31416(11) 0.71456(11) 0.0199(6) Uani 1 1 d . . . . .
C14 C 0.3601(3) 0.38810(12) 0.68784(12) 0.0276(7) Uani 1 1 d . . . . .
H14 H 0.3653 0.4207 0.6800 0.033 Uiso 1 1 calc R U . . .
C15 C 0.2675(3) 0.36161(12) 0.68158(12) 0.0281(7) Uani 1 1 d . . . . .
H15 H 0.1945 0.3718 0.6684 0.034 Uiso 1 1 calc R U . . .
C16 C 0.2206(3) 0.27633(12) 0.69586(12) 0.0259(7) Uani 1 1 d . . . . .
H16A H 0.1574 0.2857 0.7113 0.031 Uiso 1 1 calc R U . . .
H16B H 0.2583 0.2489 0.7135 0.031 Uiso 1 1 calc R U . . .
C17 C 0.1778(3) 0.26187(12) 0.64598(12) 0.0266(7) Uani 1 1 d . . . . .
C18 C 0.0971(3) 0.28149(13) 0.61255(12) 0.0308(8) Uani 1 1 d . . . . .
H18 H 0.0516 0.3081 0.6163 0.037 Uiso 1 1 calc R U . . .
C19 C 0.0234(3) 0.26025(12) 0.52801(12) 0.0301(7) Uani 1 1 d . . . . .
C20 C 0.0612(4) 0.28519(14) 0.49217(15) 0.0438(10) Uani 1 1 d . . . . .
C21 C -0.0129(5) 0.29076(15) 0.44966(15) 0.0573(13) Uani 1 1 d . . . . .
H21 H 0.0106 0.3072 0.4242 0.069 Uiso 1 1 calc R U . . .
C22 C -0.1193(5) 0.27301(15) 0.44377(15) 0.0557(13) Uani 1 1 d . . . . .
C23 C -0.1530(4) 0.24827(15) 0.48026(14) 0.0449(10) Uani 1 1 d . . . . .
H23 H -0.2261 0.2356 0.4759 0.054 Uiso 1 1 calc R U . . .
C24 C -0.0825(3) 0.24139(13) 0.52331(12) 0.0331(8) Uani 1 1 d . . . . .
C25 C -0.2023(6) 0.2823(2) 0.39843(18) 0.093(2) Uani 1 1 d . . . . .
H25A H -0.2667 0.2612 0.3974 0.140 Uiso 1 1 calc R U . . .
H25B H -0.1668 0.2761 0.3709 0.140 Uiso 1 1 calc R U . . .
H25C H -0.2269 0.3155 0.3979 0.140 Uiso 1 1 calc R U . . .
C26 C -0.1197(3) 0.21638(17) 0.56390(14) 0.0465(10) Uani 1 1 d . . . . .
H26A H -0.1885 0.1989 0.5524 0.070 Uiso 1 1 calc R U . . .
H26B H -0.1332 0.2398 0.5876 0.070 Uiso 1 1 calc R U . . .
H26C H -0.0618 0.1941 0.5783 0.070 Uiso 1 1 calc R U . . .
C27 C 0.1766(4) 0.30638(18) 0.50030(19) 0.0657(15) Uani 1 1 d . . . . .
H27A H 0.1892 0.3226 0.4714 0.099 Uiso 1 1 calc R U . . .
H27B H 0.2318 0.2810 0.5083 0.099 Uiso 1 1 calc R U . . .
H27C H 0.1838 0.3292 0.5265 0.099 Uiso 1 1 calc R U . . .
C28 C 0.5527(4) 0.15540(13) 0.80795(14) 0.0414(9) Uani 1 1 d . . . . .
H28A H 0.5490 0.1214 0.8005 0.062 Uiso 1 1 calc R U . . .
H28B H 0.4856 0.1649 0.8200 0.062 Uiso 1 1 calc R U . . .
H28C H 0.6184 0.1617 0.8321 0.062 Uiso 1 1 calc R U . . .
C29 C 0.5606(3) 0.18313(11) 0.76404(13) 0.0283(7) Uani 1 1 d . . . . .
C30 C 0.4676(3) 0.18518(11) 0.72532(12) 0.0264(7) Uani 1 1 d . . . . .
H30 H 0.3946 0.1719 0.7303 0.032 Uiso 1 1 calc R U . . .
C31 C 0.4713(3) 0.21129(11) 0.68417(12) 0.0239(7) Uani 1 1 d . . . . .
H31 H 0.4013 0.2159 0.6607 0.029 Uiso 1 1 calc R U . . .
C32 C 0.5665(3) 0.23967(11) 0.68019(12) 0.0247(7) Uani 1 1 d . . . . .
C33 C 0.6557(3) 0.23904(12) 0.71880(12) 0.0263(7) Uani 1 1 d . . . . .
H33 H 0.7168 0.2628 0.7196 0.032 Uiso 1 1 calc R U . . .
C34 C 0.6542(3) 0.21023(12) 0.75953(12) 0.0281(7) Uani 1 1 d . . . . .
H34 H 0.7122 0.2156 0.7883 0.034 Uiso 1 1 calc R U . . .
C35 C 0.5768(3) 0.26739(13) 0.63569(12) 0.0292(7) Uani 1 1 d . . . . .
H35 H 0.6224 0.2964 0.6456 0.035 Uiso 1 1 calc R U . . .
C36 C 0.4676(3) 0.28361(14) 0.60587(13) 0.0365(8) Uani 1 1 d . . . . .
H36A H 0.4830 0.3026 0.5791 0.055 Uiso 1 1 calc R U . . .
H36B H 0.4263 0.3029 0.6254 0.055 Uiso 1 1 calc R U . . .
H36C H 0.4232 0.2558 0.5939 0.055 Uiso 1 1 calc R U . . .
C37 C 0.6419(4) 0.23637(16) 0.60606(15) 0.0466(10) Uani 1 1 d . . . . .
H37A H 0.6534 0.2540 0.5778 0.070 Uiso 1 1 calc R U . . .
H37B H 0.5997 0.2073 0.5964 0.070 Uiso 1 1 calc R U . . .
H37C H 0.7140 0.2280 0.6250 0.070 Uiso 1 1 calc R U . . .
P1 P 0.10993(7) 0.64315(3) 0.31221(3) 0.02542(18) Uani 1 1 d . . . . .
F1 F 0.0313(2) 0.62028(11) 0.34497(11) 0.0704(8) Uani 1 1 d . . . . .
F2 F 0.1874(2) 0.66686(9) 0.28004(9) 0.0535(6) Uani 1 1 d . . . . .
F3 F 0.1658(3) 0.67404(9) 0.35633(9) 0.0625(8) Uani 1 1 d . . . . .
F4 F 0.0218(2) 0.68439(10) 0.29736(11) 0.0648(8) Uani 1 1 d . . . . .
F5 F 0.0515(3) 0.61284(9) 0.26840(9) 0.0638(8) Uani 1 1 d . . . . .
F6 F 0.1961(2) 0.60204(10) 0.32774(11) 0.0659(8) Uani 1 1 d . . . . .
Ru2 Ru 1.01863(2) 0.37904(2) 0.25909(2) 0.02264(7) Uani 1 1 d . . . . .
Cl2 Cl 0.89543(7) 0.36214(3) 0.31375(3) 0.02981(18) Uani 1 1 d . . . . .
N9 N 1.1996(2) 0.44564(10) 0.37632(10) 0.0259(6) Uani 1 1 d . . . . .
N10 N 1.1541(2) 0.40702(9) 0.35286(10) 0.0253(6) Uani 1 1 d . . . . .
N11 N 1.1013(2) 0.42327(9) 0.31182(10) 0.0226(6) Uani 1 1 d . . . . .
N12 N 0.9494(2) 0.48259(9) 0.24790(10) 0.0253(6) Uani 1 1 d . . . . .
N14 N 0.8097(2) 0.43880(9) 0.22112(10) 0.0255(6) Uani 1 1 d . . . . .
N15 N 0.7217(3) 0.39135(11) 0.12044(12) 0.0372(7) Uani 1 1 d . . . . .
N16 N 0.6494(3) 0.39897(12) 0.08153(11) 0.0378(7) Uani 1 1 d . . . . .
N17 N 0.5540(2) 0.41315(10) 0.09516(10) 0.0304(6) Uani 1 1 d . . . . .
C38 C 1.4386(6) 0.4325(2) 0.56681(16) 0.0760(18) Uani 1 1 d . . . . .
H38A H 1.5158 0.4426 0.5680 0.114 Uiso 1 1 calc R U . . .
H38B H 1.4373 0.3996 0.5780 0.114 Uiso 1 1 calc R U . . .
H38C H 1.4027 0.4532 0.5871 0.114 Uiso 1 1 calc R U . . .
C39 C 1.3764(4) 0.43555(15) 0.51596(15) 0.0477(11) Uani 1 1 d . . . . .
C40 C 1.2619(4) 0.43430(14) 0.50718(14) 0.0502(12) Uani 1 1 d . . . . .
H40 H 1.2232 0.4312 0.5331 0.060 Uiso 1 1 calc R U . . .
C41 C 1.2007(4) 0.43745(13) 0.46094(14) 0.0396(9) Uani 1 1 d . . . . .
C42 C 1.2608(3) 0.44082(12) 0.42451(12) 0.0301(8) Uani 1 1 d . . . . .
C43 C 1.3759(3) 0.44171(13) 0.43171(13) 0.0366(9) Uani 1 1 d . . . . .
C44 C 1.4318(4) 0.43924(15) 0.47848(14) 0.0451(10) Uani 1 1 d . . . . .
H44 H 1.5107 0.4401 0.4845 0.054 Uiso 1 1 calc R U . . .
C45 C 1.4388(3) 0.44483(18) 0.39118(15) 0.0486(11) Uani 1 1 d . . . . .
H45A H 1.5183 0.4404 0.4031 0.073 Uiso 1 1 calc R U . . .
H45B H 1.4266 0.4761 0.3762 0.073 Uiso 1 1 calc R U . . .
H45C H 1.4124 0.4201 0.3679 0.073 Uiso 1 1 calc R U . . .
C46 C 1.0759(4) 0.43782(18) 0.45143(18) 0.0573(12) Uani 1 1 d . . . . .
H46A H 1.0494 0.4671 0.4347 0.086 Uiso 1 1 calc R U . . .
H46B H 1.0484 0.4362 0.4815 0.086 Uiso 1 1 calc R U . . .
H46C H 1.0485 0.4103 0.4318 0.086 Uiso 1 1 calc R U . . .
C47 C 1.1759(3) 0.48552(12) 0.35074(12) 0.0272(7) Uani 1 1 d . . . . .
H47 H 1.1984 0.5170 0.3598 0.033 Uiso 1 1 calc R U . . .
C48 C 1.1124(3) 0.47120(11) 0.30899(12) 0.0241(7) Uani 1 1 d . . . . .
C49 C 1.0638(3) 0.49799(12) 0.26565(12) 0.0273(7) Uani 1 1 d . . . . .
H49A H 1.0643 0.5324 0.2729 0.033 Uiso 1 1 calc R U . . .
H49B H 1.1097 0.4929 0.2408 0.033 Uiso 1 1 calc R U . . .
C50 C 0.9181(3) 0.43655(11) 0.24094(11) 0.0228(6) Uani 1 1 d . . . . .
C51 C 0.8621(3) 0.51315(12) 0.23226(12) 0.0298(7) Uani 1 1 d . . . . .
H51 H 0.8639 0.5469 0.2332 0.036 Uiso 1 1 calc R U . . .
C52 C 0.7742(3) 0.48558(12) 0.21549(13) 0.0299(8) Uani 1 1 d . . . . .
H52 H 0.7015 0.4961 0.2023 0.036 Uiso 1 1 calc R U . . .
C53 C 0.7348(3) 0.39795(12) 0.20891(13) 0.0295(7) Uani 1 1 d . . . . .
H53A H 0.6805 0.3969 0.2308 0.035 Uiso 1 1 calc R U . . .
H53B H 0.7787 0.3682 0.2130 0.035 Uiso 1 1 calc R U . . .
C54 C 0.6736(3) 0.40094(12) 0.15895(13) 0.0281(7) Uani 1 1 d . . . . .
C55 C 0.5663(3) 0.41475(12) 0.14275(12) 0.0292(7) Uani 1 1 d . . . . .
H55 H 0.5120 0.4236 0.1612 0.035 Uiso 1 1 calc R U . . .
C56 C 0.4665(11) 0.4308(4) 0.0599(6) 0.027(2) Uani 0.57(3) 1 d D U P A 7
C57 C 0.3822(19) 0.4001(4) 0.0393(10) 0.026(2) Uani 0.57(3) 1 d D U P A 7
C58 C 0.2943(16) 0.4201(4) 0.0077(9) 0.036(3) Uani 0.57(3) 1 d D U P A 7
H58 H 0.2353 0.4003 -0.0070 0.044 Uiso 0.57(3) 1 calc R U P A 7
C59 C 0.2908(11) 0.4683(4) -0.0028(4) 0.045(3) Uani 0.57(3) 1 d D U P A 7
C60 C 0.3779(13) 0.4970(3) 0.0188(5) 0.046(3) Uani 0.57(3) 1 d D U P A 7
H60 H 0.3770 0.5298 0.0110 0.055 Uiso 0.57(3) 1 calc R U P A 7
C61 C 0.4652(10) 0.4795(3) 0.0510(4) 0.037(2) Uani 0.57(3) 1 d D U P A 7
C62 C 0.1927(13) 0.4893(5) -0.0369(6) 0.066(4) Uani 0.57(3) 1 d D U P A 7
H62A H 0.2165 0.4978 -0.0668 0.099 Uiso 0.57(3) 1 calc R U P A 7
H62B H 0.1659 0.5178 -0.0227 0.099 Uiso 0.57(3) 1 calc R U P A 7
H62C H 0.1327 0.4658 -0.0431 0.099 Uiso 0.57(3) 1 calc R U P A 7
C63 C 0.3880(17) 0.3478(5) 0.0490(9) 0.032(4) Uani 0.57(3) 1 d D U P A 7
H63A H 0.3137 0.3339 0.0401 0.048 Uiso 0.57(3) 1 calc R U P A 7
H63B H 0.4151 0.3424 0.0829 0.048 Uiso 0.57(3) 1 calc R U P A 7
H63C H 0.4388 0.3329 0.0305 0.048 Uiso 0.57(3) 1 calc R U P A 7
C64 C 0.5545(12) 0.5124(4) 0.0764(5) 0.048(3) Uani 0.57(3) 1 d D U P A 7
H64A H 0.5541 0.5421 0.0585 0.072 Uiso 0.57(3) 1 calc R U P A 7
H64B H 0.6274 0.4971 0.0787 0.072 Uiso 0.57(3) 1 calc R U P A 7
H64C H 0.5399 0.5192 0.1083 0.072 Uiso 0.57(3) 1 calc R U P A 7
C56A C 0.4504(18) 0.4294(5) 0.0640(9) 0.036(3) Uani 0.43(3) 1 d D U P A 8
C57A C 0.381(3) 0.3963(6) 0.0377(16) 0.034(3) Uani 0.43(3) 1 d D U P A 8
C58A C 0.285(2) 0.4135(6) 0.0089(13) 0.037(3) Uani 0.43(3) 1 d D U P A 8
H58A H 0.2357 0.3916 -0.0090 0.044 Uiso 0.43(3) 1 calc R U P A 8
C59A C 0.2608(13) 0.4616(5) 0.0055(5) 0.040(3) Uani 0.43(3) 1 d D U P A 8
C60A C 0.3359(15) 0.4938(4) 0.0307(5) 0.041(3) Uani 0.43(3) 1 d D U P A 8
H60A H 0.3222 0.5270 0.0270 0.049 Uiso 0.43(3) 1 calc R U P A 8
C61A C 0.4297(14) 0.4783(4) 0.0611(5) 0.039(3) Uani 0.43(3) 1 d D U P A 8
C62A C 0.1583(15) 0.4810(7) -0.0272(7) 0.054(4) Uani 0.43(3) 1 d D U P A 8
H62D H 0.1783 0.5099 -0.0428 0.081 Uiso 0.43(3) 1 calc R U P A 8
H62E H 0.1004 0.4884 -0.0085 0.081 Uiso 0.43(3) 1 calc R U P A 8
H62F H 0.1305 0.4571 -0.0512 0.081 Uiso 0.43(3) 1 calc R U P A 8
C63A C 0.401(3) 0.3439(6) 0.0437(13) 0.035(4) Uani 0.43(3) 1 d D U P A 8
H63D H 0.3436 0.3266 0.0222 0.052 Uiso 0.43(3) 1 calc R U P A 8
H63E H 0.3987 0.3349 0.0765 0.052 Uiso 0.43(3) 1 calc R U P A 8
H63F H 0.4744 0.3360 0.0363 0.052 Uiso 0.43(3) 1 calc R U P A 8
C64A C 0.5090(18) 0.5131(5) 0.0902(6) 0.055(4) Uani 0.43(3) 1 d D U P A 8
H64D H 0.5093 0.5431 0.0728 0.082 Uiso 0.43(3) 1 calc R U P A 8
H64E H 0.5841 0.4996 0.0961 0.082 Uiso 0.43(3) 1 calc R U P A 8
H64F H 0.4847 0.5190 0.1205 0.082 Uiso 0.43(3) 1 calc R U P A 8
C65 C 1.0424(4) 0.26281(14) 0.28979(18) 0.0541(12) Uani 1 1 d . . . . .
H65A H 1.0229 0.2332 0.2723 0.081 Uiso 1 1 calc R U . . .
H65B H 0.9813 0.2723 0.3059 0.081 Uiso 1 1 calc R U . . .
H65C H 1.1099 0.2579 0.3134 0.081 Uiso 1 1 calc R U . . .
C66 C 1.0625(3) 0.30113(12) 0.25587(15) 0.0385(9) Uani 1 1 d . . . . .
C67 C 1.1605(3) 0.32756(13) 0.26302(14) 0.0334(8) Uani 1 1 d . . . . .
H67 H 1.2133 0.3240 0.2937 0.040 Uiso 1 1 calc R U . . .
C68 C 1.1733(3) 0.36698(12) 0.23341(12) 0.0287(7) Uani 1 1 d . . . . .
H68 H 1.2365 0.3893 0.2437 0.034 Uiso 1 1 calc R U . . .
C69 C 1.0920(3) 0.37964(13) 0.19392(13) 0.0349(8) Uani 1 1 d . . . . .
C70 C 0.9926(3) 0.35180(13) 0.18608(14) 0.0365(9) Uani 1 1 d . . . . .
H70 H 0.9272 0.3634 0.1629 0.044 Uiso 1 1 calc R U . . .
C71 C 0.9778(3) 0.31463(13) 0.21647(15) 0.0407(10) Uani 1 1 d . . . . .
H71 H 0.9017 0.3007 0.2143 0.049 Uiso 1 1 calc R U . . .
C72 C 1.1161(3) 0.41988(14) 0.16164(14) 0.0388(9) Uani 1 1 d . . . . .
H72 H 1.1647 0.4433 0.1819 0.047 Uiso 1 1 calc R U . . .
C73 C 1.1835(4) 0.40008(16) 0.12564(15) 0.0465(10) Uani 1 1 d . . . . .
H73A H 1.1998 0.4257 0.1048 0.070 Uiso 1 1 calc R U . . .
H73B H 1.1404 0.3752 0.1067 0.070 Uiso 1 1 calc R U . . .
H73C H 1.2533 0.3866 0.1425 0.070 Uiso 1 1 calc R U . . .
C74 C 1.0141(4) 0.44690(16) 0.13680(15) 0.0481(11) Uani 1 1 d . . . . .
H74A H 1.0368 0.4703 0.1150 0.072 Uiso 1 1 calc R U . . .
H74B H 0.9788 0.4633 0.1605 0.072 Uiso 1 1 calc R U . . .
H74C H 0.9612 0.4245 0.1190 0.072 Uiso 1 1 calc R U . . .
P2 P 0.41863(10) 0.48317(4) 0.24326(4) 0.0447(3) Uani 1 1 d . . . . .
F7 F 0.4749(2) 0.52221(10) 0.21526(12) 0.0688(9) Uani 1 1 d . . . . .
F8 F 0.3632(3) 0.44461(9) 0.27250(10) 0.0624(8) Uani 1 1 d . . . . .
F9 F 0.5284(2) 0.45116(9) 0.24730(10) 0.0539(6) Uani 1 1 d . . . . .
F10 F 0.4690(2) 0.50958(9) 0.29187(11) 0.0632(8) Uani 1 1 d . . . . .
F11 F 0.3084(2) 0.51517(10) 0.23880(11) 0.0649(8) Uani 1 1 d . . . . .
F12 F 0.3682(2) 0.45689(11) 0.19523(10) 0.0643(8) Uani 1 1 d . . . . .
Cl3 Cl 0.25758(10) 0.10965(4) 0.38827(4) 0.0570(3) Uani 1 1 d . . . . .
Cl4 Cl 0.38011(7) 0.09590(3) 0.31238(3) 0.03047(18) Uani 1 1 d . . . . .
Cl5 Cl 0.16643(7) 0.14187(3) 0.29382(4) 0.0358(2) Uani 1 1 d . . . . .
C75 C 0.2886(3) 0.13388(12) 0.33523(13) 0.0303(8) Uani 1 1 d . . . . .
H75 H 0.3254 0.1654 0.3424 0.036 Uiso 1 1 calc R U . . .
C76 C 0.8205(4) 0.46992(18) 0.3676(2) 0.0416(10) Uani 0.792(3) 1 d D U P B 1
H76 H 0.8667 0.4439 0.3573 0.050 Uiso 0.792(3) 1 calc R U P B 1
Cl6 Cl 0.69640(12) 0.47292(5) 0.32842(5) 0.0479(4) Uani 0.792(3) 1 d D U P B 1
Cl7 Cl 0.89335(16) 0.52416(7) 0.36770(8) 0.0458(4) Uani 0.792(3) 1 d D U P B 1
Cl8 Cl 0.79441(14) 0.45665(6) 0.42480(6) 0.0568(5) Uani 0.792(3) 1 d D U P B 1
C76A C 0.7715(12) 0.4713(5) 0.3431(5) 0.062(2) Uani 0.208(3) 1 d D U P B 2
H76A H 0.8040 0.4470 0.3240 0.074 Uiso 0.208(3) 1 calc R U P B 2
Cl6A Cl 0.6431(10) 0.4930(5) 0.3124(5) 0.147(3) Uani 0.208(3) 1 d D U P B 2
Cl7A Cl 0.8559(7) 0.5225(3) 0.3527(3) 0.0577(17) Uani 0.208(3) 1 d D U P B 2
Cl8A Cl 0.7489(5) 0.4478(2) 0.3977(2) 0.0607(15) Uani 0.208(3) 1 d D U P B 2
C77 C 0.7849(4) 0.38577(17) 0.54840(19) 0.0473(12) Uani 0.864(6) 1 d D U P C 5
H77 H 0.7925 0.3781 0.5829 0.057 Uiso 0.864(6) 1 calc R U P C 5
Cl9 Cl 0.7568(2) 0.44686(6) 0.54041(7) 0.0541(5) Uani 0.864(6) 1 d D U P C 5
Cl10 Cl 0.90712(18) 0.37103(7) 0.52968(8) 0.0647(6) Uani 0.864(6) 1 d D U P C 5
Cl11 Cl 0.67433(16) 0.35224(6) 0.51693(11) 0.0760(8) Uani 0.864(6) 1 d D U P C 5
C77A C 0.7965(14) 0.3977(8) 0.5561(11) 0.078(4) Uani 0.136(6) 1 d D U P C 6
H77A H 0.8013 0.4063 0.5902 0.094 Uiso 0.136(6) 1 calc R U P C 6
Cl18 Cl 0.7489(19) 0.4497(6) 0.5254(9) 0.104(5) Uani 0.136(6) 1 d D U P C 6
Cl19 Cl 0.9322(13) 0.3905(8) 0.5494(8) 0.118(4) Uani 0.136(6) 1 d D U P C 6
Cl20 Cl 0.6912(14) 0.3548(6) 0.5460(7) 0.113(4) Uani 0.136(6) 1 d D U P C 6
C78 C 0.4195(9) 0.2657(3) 0.4224(4) 0.073(2) Uani 0.515(5) 1 d D U P D 3
H78 H 0.4536 0.2581 0.3940 0.087 Uiso 0.515(5) 1 calc R U P D 3
Cl12 Cl 0.2989(5) 0.2307(2) 0.4186(2) 0.0832(17) Uani 0.515(5) 1 d D U P D 3
Cl13 Cl 0.5178(5) 0.25332(18) 0.47153(12) 0.1080(17) Uani 0.515(5) 1 d D U P D 3
Cl14 Cl 0.3943(5) 0.32669(10) 0.42126(19) 0.0958(17) Uani 0.515(5) 1 d D U P D 3
C78A C 0.3970(10) 0.2720(3) 0.4131(4) 0.074(3) Uani 0.485(5) 1 d D U P D 4
H78A H 0.4397 0.2629 0.3877 0.088 Uiso 0.485(5) 1 calc R U P D 4
Cl15 Cl 0.3184(8) 0.2237(2) 0.4274(3) 0.119(2) Uani 0.485(5) 1 d D U P D 4
Cl16 Cl 0.4853(5) 0.2861(3) 0.46413(19) 0.148(2) Uani 0.485(5) 1 d D U P D 4
Cl17 Cl 0.3092(4) 0.31990(9) 0.39488(10) 0.0600(11) Uani 0.485(5) 1 d D U P D 4

loop_
_atom_site_aniso_label
_atom_site_aniso_U_11
_atom_site_aniso_U_22
_atom_site_aniso_U_33
_atom_site_aniso_U_23
_atom_site_aniso_U_13
_atom_site_aniso_U_12
Ru1 0.01643(12) 0.01732(12) 0.02231(13) -0.00309(10) 0.00146(9) -0.00023(9)
O1 0.057(9) 0.038(8) 0.018(7) -0.001(5) 0.004(6) 0.008(6)
Cl1 0.0261(4) 0.0271(4) 0.0256(4) -0.0015(3) 0.0070(3) -0.0001(3)
N1 0.0248(14) 0.0337(16) 0.0265(15) -0.0077(12) 0.0019(12) -0.0070(12)
N2 0.0235(14) 0.0285(15) 0.0270(15) -0.0053(12) -0.0013(11) -0.0001(11)
O2 0.052(11) 0.035(10) 0.044(11) -0.017(8) 0.027(8) -0.018(8)
N3 0.0199(13) 0.0231(14) 0.0240(14) -0.0047(11) 0.0005(11) -0.0003(10)
N4 0.0248(14) 0.0189(13) 0.0238(14) -0.0033(11) 0.0032(11) -0.0014(11)
N5 0.0176(12) 0.0221(13) 0.0248(14) -0.0009(11) 0.0015(10) -0.0002(10)
N6 0.0264(15) 0.0319(17) 0.057(2) -0.0156(15) -0.0079(15) 0.0042(13)
N7 0.0273(16) 0.0369(18) 0.054(2) -0.0204(16) -0.0056(15) 0.0066(13)
N8 0.0252(14) 0.0296(15) 0.0318(16) -0.0051(12) 0.0051(12) 0.0012(12)
C1 0.084(4) 0.088(4) 0.044(3) -0.012(3) -0.026(3) -0.017(3)
C2 0.058(3) 0.060(3) 0.035(2) -0.010(2) -0.011(2) -0.015(2)
C3 0.065(3) 0.040(2) 0.0248(19) -0.0068(16) 0.0027(18) 0.009(2)
C4 0.041(2) 0.0301(19) 0.0310(19) -0.0025(15) 0.0024(16) 0.0052(15)
C5 0.0311(19) 0.042(2) 0.0265(18) -0.0096(16) -0.0007(15) -0.0099(16)
C6 0.036(2) 0.107(4) 0.034(2) -0.009(2) 0.0034(18) -0.020(2)
C7 0.036(2) 0.117(5) 0.046(3) -0.006(3) -0.007(2) -0.028(3)
C8 0.044(2) 0.090(4) 0.040(2) 0.007(2) 0.012(2) 0.025(2)
C9 0.034(3) 0.237(9) 0.049(3) -0.019(4) 0.014(2) -0.010(4)
C10 0.0262(17) 0.0283(18) 0.0322(19) -0.0080(15) 0.0049(14) -0.0086(14)
C11 0.0205(15) 0.0242(16) 0.0284(17) -0.0052(14) 0.0060(13) -0.0032(13)
C12 0.0248(16) 0.0221(16) 0.0284(17) -0.0024(13) 0.0046(13) -0.0059(13)
C13 0.0199(15) 0.0176(15) 0.0223(16) -0.0022(12) 0.0043(12) 0.0000(12)
C14 0.0346(18) 0.0206(16) 0.0266(17) 0.0016(13) 0.0027(14) 0.0038(13)
C15 0.0262(17) 0.0235(17) 0.0335(19) 0.0031(14) 0.0020(14) 0.0061(13)
C16 0.0169(15) 0.0284(17) 0.0320(18) 0.0012(14) 0.0029(13) -0.0030(13)
C17 0.0175(15) 0.0270(17) 0.0353(19) -0.0022(14) 0.0046(13) -0.0010(13)
C18 0.0294(18) 0.0334(19) 0.0294(18) -0.0032(15) 0.0047(14) 0.0069(15)
C19 0.0390(19) 0.0284(18) 0.0232(17) -0.0049(14) 0.0065(14) -0.0017(15)
C20 0.067(3) 0.029(2) 0.039(2) -0.0076(17) 0.020(2) -0.0106(19)
C21 0.111(4) 0.037(2) 0.027(2) 0.0000(18) 0.017(2) -0.019(3)
C22 0.097(4) 0.036(2) 0.027(2) 0.0003(17) -0.009(2) -0.013(2)
C23 0.056(3) 0.043(2) 0.030(2) -0.0030(17) -0.0076(18) -0.0074(19)
C24 0.038(2) 0.035(2) 0.0257(18) -0.0024(15) 0.0052(15) 0.0007(16)
C25 0.151(6) 0.076(4) 0.035(3) 0.013(3) -0.033(3) -0.028(4)
C26 0.033(2) 0.072(3) 0.036(2) 0.004(2) 0.0085(17) -0.006(2)
C27 0.082(4) 0.054(3) 0.071(3) -0.006(3) 0.040(3) -0.029(3)
C28 0.055(2) 0.0267(19) 0.043(2) 0.0038(17) 0.0089(19) 0.0041(17)
C29 0.0332(18) 0.0159(15) 0.0355(19) -0.0026(14) 0.0052(15) 0.0052(13)
C30 0.0252(16) 0.0171(15) 0.0381(19) -0.0078(14) 0.0086(14) -0.0011(12)
C31 0.0202(15) 0.0209(16) 0.0306(18) -0.0111(13) 0.0048(13) 0.0000(12)
C32 0.0236(16) 0.0208(16) 0.0299(17) -0.0068(13) 0.0051(13) 0.0005(13)
C33 0.0177(15) 0.0246(16) 0.0365(19) -0.0096(14) 0.0049(13) 0.0011(13)
C34 0.0244(16) 0.0266(17) 0.0312(18) -0.0062(14) -0.0007(14) 0.0084(13)
C35 0.0308(18) 0.0311(18) 0.0273(18) -0.0062(14) 0.0090(14) -0.0037(14)
C36 0.045(2) 0.034(2) 0.031(2) -0.0001(16) 0.0100(17) 0.0039(17)
C37 0.048(2) 0.058(3) 0.037(2) -0.005(2) 0.0159(19) 0.010(2)
P1 0.0213(4) 0.0224(4) 0.0321(5) 0.0000(4) 0.0036(3) -0.0024(3)
F1 0.0656(18) 0.080(2) 0.0720(19) 0.0155(16) 0.0291(15) -0.0258(15)
F2 0.0491(14) 0.0553(15) 0.0617(16) 0.0049(13) 0.0251(12) -0.0134(12)
F3 0.090(2) 0.0485(15) 0.0420(14) -0.0058(12) -0.0084(14) -0.0198(14)
F4 0.0520(16) 0.0622(17) 0.080(2) 0.0111(15) 0.0121(14) 0.0298(13)
F5 0.095(2) 0.0413(14) 0.0451(15) -0.0045(12) -0.0148(14) -0.0221(14)
F6 0.0641(17) 0.0508(16) 0.081(2) 0.0133(14) 0.0083(15) 0.0278(13)
Ru2 0.01975(13) 0.01655(12) 0.02977(15) -0.00509(10) -0.00078(10) 0.00284(9)
Cl2 0.0262(4) 0.0222(4) 0.0405(5) 0.0011(3) 0.0045(3) -0.0002(3)
N9 0.0294(15) 0.0221(14) 0.0254(15) -0.0029(11) 0.0021(12) -0.0031(11)
N10 0.0235(14) 0.0196(13) 0.0314(15) -0.0033(11) 0.0005(12) 0.0009(11)
N11 0.0205(13) 0.0184(13) 0.0285(15) -0.0026(11) 0.0031(11) 0.0016(10)
N12 0.0252(14) 0.0199(13) 0.0300(15) -0.0001(11) 0.0030(11) 0.0007(11)
N14 0.0223(13) 0.0209(14) 0.0314(15) 0.0013(12) -0.0004(11) 0.0017(11)
N15 0.0308(16) 0.0386(18) 0.0420(19) -0.0116(14) 0.0057(14) -0.0003(13)
N16 0.0384(18) 0.0386(18) 0.0371(18) -0.0101(14) 0.0081(14) -0.0039(14)
N17 0.0334(16) 0.0274(15) 0.0281(16) -0.0028(12) -0.0010(12) 0.0002(12)
C38 0.128(5) 0.060(3) 0.030(2) -0.001(2) -0.015(3) 0.003(3)
C39 0.072(3) 0.033(2) 0.033(2) -0.0034(17) -0.004(2) 0.004(2)
C40 0.095(4) 0.032(2) 0.029(2) 0.0000(17) 0.025(2) -0.007(2)
C41 0.058(3) 0.0267(19) 0.036(2) 0.0007(16) 0.0132(19) -0.0055(17)
C42 0.044(2) 0.0204(16) 0.0237(17) -0.0015(13) 0.0003(15) -0.0013(14)
C43 0.042(2) 0.033(2) 0.0299(19) -0.0036(16) -0.0047(16) -0.0005(16)
C44 0.052(2) 0.042(2) 0.034(2) -0.0072(18) -0.0106(19) 0.0055(19)
C45 0.036(2) 0.070(3) 0.038(2) -0.006(2) -0.0001(18) 0.001(2)
C46 0.063(3) 0.055(3) 0.060(3) 0.001(2) 0.029(2) -0.009(2)
C47 0.0311(17) 0.0194(16) 0.0305(18) -0.0017(14) 0.0038(14) -0.0046(13)
C48 0.0234(16) 0.0189(15) 0.0302(18) -0.0024(13) 0.0054(13) -0.0016(12)
C49 0.0297(17) 0.0202(16) 0.0309(18) 0.0002(14) 0.0020(14) -0.0039(13)
C50 0.0234(16) 0.0187(15) 0.0267(17) -0.0018(13) 0.0057(13) -0.0010(12)
C51 0.0360(19) 0.0191(16) 0.0329(19) 0.0026(14) 0.0024(15) 0.0082(14)
C52 0.0301(18) 0.0240(17) 0.0347(19) 0.0054(14) 0.0028(15) 0.0084(14)
C53 0.0242(16) 0.0234(17) 0.038(2) 0.0023(15) -0.0031(14) 0.0007(13)
C54 0.0251(17) 0.0217(16) 0.0360(19) -0.0023(14) 0.0011(14) -0.0010(13)
C55 0.0276(17) 0.0295(18) 0.0288(18) -0.0048(14) 0.0002(14) 0.0034(14)
C56 0.032(4) 0.029(3) 0.019(4) -0.005(3) -0.001(3) 0.001(3)
C57 0.031(4) 0.028(4) 0.021(4) -0.007(4) 0.008(3) 0.000(3)
C58 0.039(5) 0.036(4) 0.029(4) -0.008(4) -0.008(4) -0.003(4)
C59 0.052(5) 0.034(4) 0.043(5) 0.000(3) -0.012(4) 0.002(4)
C60 0.055(5) 0.029(3) 0.047(5) 0.002(3) -0.009(4) -0.001(3)
C61 0.043(5) 0.030(3) 0.035(4) -0.003(3) -0.002(3) -0.002(3)
C62 0.065(8) 0.046(6) 0.073(8) 0.000(6) -0.029(6) 0.006(6)
C63 0.028(5) 0.030(4) 0.037(8) -0.002(5) 0.006(5) -0.007(4)
C64 0.062(6) 0.028(4) 0.046(6) -0.004(4) -0.012(5) -0.014(4)
C56A 0.042(5) 0.031(3) 0.032(5) -0.004(4) -0.002(4) 0.005(3)
C57A 0.040(5) 0.031(4) 0.030(5) -0.005(4) 0.003(4) 0.001(4)
C58A 0.041(5) 0.035(4) 0.031(5) -0.002(4) 0.001(4) 0.001(4)
C59A 0.046(5) 0.037(4) 0.034(4) 0.001(3) -0.003(3) 0.004(3)
C60A 0.050(5) 0.031(4) 0.037(4) 0.002(3) -0.002(4) 0.006(3)
C61A 0.048(5) 0.030(3) 0.037(4) -0.004(3) -0.003(4) 0.003(4)
C62A 0.053(7) 0.053(7) 0.049(7) 0.007(5) -0.011(5) 0.010(6)
C63A 0.043(8) 0.029(4) 0.034(7) -0.005(5) 0.011(7) 0.000(4)
C64A 0.068(8) 0.035(5) 0.054(7) -0.008(5) -0.010(6) -0.006(6)
C65 0.070(3) 0.021(2) 0.076(3) 0.001(2) 0.026(3) 0.0096(19)
C66 0.044(2) 0.0164(17) 0.055(3) -0.0098(16) 0.0110(19) 0.0088(15)
C67 0.0312(18) 0.0299(19) 0.038(2) -0.0035(16) 0.0040(15) 0.0163(15)
C68 0.0244(17) 0.0303(18) 0.0312(19) -0.0062(14) 0.0046(14) 0.0087(13)
C69 0.038(2) 0.0333(19) 0.0320(19) -0.0105(16) 0.0022(16) 0.0091(16)
C70 0.040(2) 0.032(2) 0.036(2) -0.0147(16) 0.0009(16) 0.0085(16)
C71 0.035(2) 0.0277(19) 0.058(3) -0.0232(18) 0.0054(18) 0.0000(16)
C72 0.045(2) 0.039(2) 0.033(2) -0.0005(17) 0.0075(17) 0.0097(17)
C73 0.051(2) 0.053(3) 0.037(2) -0.0066(19) 0.0117(19) 0.011(2)
C74 0.060(3) 0.051(3) 0.034(2) 0.0033(19) 0.010(2) 0.017(2)
P2 0.0504(6) 0.0309(5) 0.0611(7) -0.0007(5) 0.0324(6) -0.0101(5)
F7 0.0533(16) 0.0575(17) 0.106(2) 0.0332(16) 0.0434(16) -0.0039(13)
F8 0.095(2) 0.0363(13) 0.0672(18) -0.0071(12) 0.0463(16) -0.0274(13)
F9 0.0596(16) 0.0409(14) 0.0640(17) -0.0061(12) 0.0181(13) 0.0047(12)
F10 0.0736(18) 0.0390(14) 0.083(2) -0.0220(14) 0.0307(16) -0.0150(13)
F11 0.0516(15) 0.0543(16) 0.099(2) 0.0018(15) 0.0428(16) -0.0018(13)
F12 0.0507(15) 0.090(2) 0.0576(17) -0.0171(15) 0.0258(13) -0.0099(14)
Cl3 0.0701(7) 0.0602(7) 0.0494(6) 0.0232(5) 0.0347(6) 0.0210(6)
Cl4 0.0252(4) 0.0303(4) 0.0368(5) 0.0027(4) 0.0081(3) 0.0045(3)
Cl5 0.0273(4) 0.0280(4) 0.0512(6) 0.0023(4) 0.0041(4) 0.0069(3)
C75 0.0344(19) 0.0255(18) 0.0323(19) 0.0028(14) 0.0095(15) 0.0034(14)
C76 0.038(2) 0.042(2) 0.047(2) -0.004(2) 0.0122(18) 0.0031(18)
Cl6 0.0404(8) 0.0507(8) 0.0477(8) 0.0001(6) -0.0057(6) 0.0003(6)
Cl7 0.0431(10) 0.0335(7) 0.0607(13) -0.0061(8) 0.0091(8) -0.0023(7)
Cl8 0.0488(9) 0.0777(11) 0.0472(10) 0.0091(8) 0.0176(8) 0.0043(8)
C76A 0.056(4) 0.068(4) 0.059(4) -0.012(3) 0.002(3) 0.002(3)
Cl6A 0.114(5) 0.161(6) 0.144(6) 0.015(5) -0.038(5) 0.006(5)
Cl7A 0.066(4) 0.045(3) 0.054(4) -0.011(3) -0.011(3) 0.025(3)
Cl8A 0.032(3) 0.099(4) 0.049(3) -0.026(2) 0.002(2) -0.013(2)
C77 0.066(3) 0.030(2) 0.043(3) 0.004(2) 0.003(2) 0.002(2)
Cl9 0.0854(11) 0.0291(7) 0.0408(10) -0.0042(6) -0.0083(8) 0.0081(6)
Cl10 0.0841(12) 0.0515(10) 0.0651(12) 0.0053(8) 0.0310(9) 0.0165(8)
Cl11 0.0813(12) 0.0428(8) 0.0953(19) -0.0109(9) -0.0082(11) -0.0086(7)
C77A 0.104(6) 0.062(7) 0.062(7) -0.006(6) -0.003(6) 0.001(6)
Cl18 0.131(8) 0.085(7) 0.085(10) 0.007(7) -0.011(8) 0.000(6)
Cl19 0.136(7) 0.112(9) 0.105(9) 0.008(8) 0.019(7) 0.008(7)
Cl20 0.140(8) 0.100(7) 0.078(8) 0.007(7) -0.036(7) -0.030(6)
C78 0.133(6) 0.053(4) 0.039(5) -0.007(4) 0.035(4) -0.012(4)
Cl12 0.113(3) 0.093(4) 0.051(2) -0.034(2) 0.0333(19) -0.042(3)
Cl13 0.167(4) 0.105(3) 0.0424(16) -0.0011(18) -0.008(2) -0.044(3)
Cl14 0.140(4) 0.0434(15) 0.126(4) 0.0016(17) 0.084(3) 0.0002(17)
C78A 0.131(6) 0.053(5) 0.040(5) -0.007(4) 0.023(4) 0.015(4)
Cl15 0.235(6) 0.046(2) 0.092(4) 0.023(2) 0.073(4) 0.030(3)
Cl16 0.152(4) 0.204(6) 0.070(3) -0.051(4) -0.031(3) 0.051(4)
Cl17 0.106(3) 0.0336(13) 0.0478(16) 0.0053(10) 0.0344(16) 0.0205(14)

loop_
_atom_type_symbol
_atom_type_description
_atom_type_scat_dispersion_real
_atom_type_scat_dispersion_imag
_atom_type_scat_source
C C 0.0033 0.0016 ' International Tables Vol C Tables 4.2.6.8 and 6.1.1.4'
H H 0.0000 0.0000 ' International Tables Vol C Tables 4.2.6.8 and 6.1.1.4'
Cl Cl 0.1484 0.1585 ' International Tables Vol C Tables 4.2.6.8 and 6.1.1.4'
F F 0.0171 0.0103 ' International Tables Vol C Tables 4.2.6.8 and 6.1.1.4'
N N 0.0061 0.0033 ' International Tables Vol C Tables 4.2.6.8 and 6.1.1.4'
P P 0.1023 0.0942 ' International Tables Vol C Tables 4.2.6.8 and 6.1.1.4'
Ru Ru -1.2594 0.8363 ' International Tables Vol C Tables 4.2.6.8 and 6.1.1.4'

loop_
_geom_angle_atom_site_label_1
_geom_angle_atom_site_label_2
_geom_angle_atom_site_label_3
_geom_angle
C13 Ru1 N3 83.21(11)
C13 Ru1 C33 120.19(13)
N3 Ru1 C33 91.32(11)
C13 Ru1 C32 94.09(12)
N3 Ru1 C32 116.65(11)
C33 Ru1 C32 37.70(12)
C13 Ru1 C30 120.74(12)
N3 Ru1 C30 155.91(12)
C33 Ru1 C30 79.14(12)
C32 Ru1 C30 67.75(12)
C13 Ru1 C31 95.35(12)
N3 Ru1 C31 154.49(11)
C33 Ru1 C31 67.32(12)
C32 Ru1 C31 37.89(12)
C30 Ru1 C31 36.88(13)
C13 Ru1 C34 157.59(13)
N3 Ru1 C34 93.06(11)
C33 Ru1 C34 37.58(13)
C32 Ru1 C34 67.80(12)
C30 Ru1 C34 65.92(12)
C31 Ru1 C34 78.59(12)
C13 Ru1 C29 157.92(12)
N3 Ru1 C29 118.44(11)
C33 Ru1 C29 66.94(13)
C32 Ru1 C29 80.40(12)
C30 Ru1 C29 37.48(12)
C31 Ru1 C29 67.20(12)
C34 Ru1 C29 35.96(12)
C13 Ru1 Cl1 86.08(9)
N3 Ru1 Cl1 86.60(8)
C33 Ru1 Cl1 153.24(10)
C32 Ru1 Cl1 156.64(9)
C30 Ru1 Cl1 92.10(9)
C31 Ru1 Cl1 118.79(9)
C34 Ru1 Cl1 115.85(10)
C29 Ru1 Cl1 90.71(9)
C10 N1 N2 112.1(3)
C10 N1 C5 127.1(3)
N2 N1 C5 120.6(3)
N3 N2 N1 104.7(3)
N2 N3 C11 111.3(3)
N2 N3 Ru1 122.6(2)
C11 N3 Ru1 126.0(2)
C13 N4 C14 111.3(3)
C13 N4 C12 123.5(3)
C14 N4 C12 125.2(3)
C13 N5 C15 111.1(3)
C13 N5 C16 125.9(3)
C15 N5 C16 123.0(3)
N7 N6 C17 109.8(3)
N6 N7 N8 106.6(3)
C18 N8 N7 110.6(3)
C18 N8 C19 128.5(3)
N7 N8 C19 121.0(3)
C2 C1 H1A 109.5
C2 C1 H1B 109.5
H1A C1 H1B 109.5
C2 C1 H1C 109.5
H1A C1 H1C 109.5
H1B C1 H1C 109.5
C7 C2 C3 118.8(4)
C7 C2 C1 120.0(5)
C3 C2 C1 121.2(5)
C2 C3 C4 121.8(4)
C2 C3 H3 119.1
C4 C3 H3 119.1
C5 C4 C3 116.9(4)
C5 C4 C8 121.7(3)
C3 C4 C8 121.4(4)
C4 C5 C6 123.4(4)
C4 C5 N1 119.3(3)
C6 C5 N1 117.2(3)
C5 C6 C7 117.0(4)
C5 C6 C9 121.9(4)
C7 C6 C9 121.1(4)
C2 C7 C6 121.9(4)
C2 C7 H7 119.0
C6 C7 H7 119.0
C4 C8 H8A 109.5
C4 C8 H8B 109.5
H8A C8 H8B 109.5
C4 C8 H8C 109.5
H8A C8 H8C 109.5
H8B C8 H8C 109.5
C6 C9 H9A 109.5
C6 C9 H9B 109.5
H9A C9 H9B 109.5
C6 C9 H9C 109.5
H9A C9 H9C 109.5
H9B C9 H9C 109.5
N1 C10 C11 105.2(3)
N1 C10 H10 127.4
C11 C10 H10 127.4
N3 C11 C10 106.7(3)
N3 C11 C12 121.3(3)
C10 C11 C12 132.0(3)
N4 C12 C11 110.3(3)
N4 C12 H12A 109.6
C11 C12 H12A 109.6
N4 C12 H12B 109.6
C11 C12 H12B 109.6
H12A C12 H12B 108.1
N5 C13 N4 104.1(3)
N5 C13 Ru1 130.8(2)
N4 C13 Ru1 125.0(2)
C15 C14 N4 106.9(3)
C15 C14 H14 126.6
N4 C14 H14 126.6
C14 C15 N5 106.6(3)
C14 C15 H15 126.7
N5 C15 H15 126.7
N5 C16 C17 111.5(3)
N5 C16 H16A 109.3
C17 C16 H16A 109.3
N5 C16 H16B 109.3
C17 C16 H16B 109.3
H16A C16 H16B 108.0
N6 C17 C18 107.4(3)
N6 C17 C16 121.9(3)
C18 C17 C16 130.7(3)
N8 C18 C17 105.7(3)
N8 C18 H18 127.1
C17 C18 H18 127.1
C24 C19 C20 123.3(4)
C24 C19 N8 117.7(3)
C20 C19 N8 119.0(3)
C19 C20 C21 117.0(4)
C19 C20 C27 120.5(4)
C21 C20 C27 122.5(4)
C22 C21 C20 121.5(4)
C22 C21 H21 119.3
C20 C21 H21 119.3
C21 C22 C23 119.4(4)
C21 C22 C25 121.1(5)
C23 C22 C25 119.4(5)
C22 C23 C24 121.6(4)
C22 C23 H23 119.2
C24 C23 H23 119.2
C19 C24 C23 117.2(4)
C19 C24 C26 120.7(3)
C23 C24 C26 122.0(4)
C22 C25 H25A 109.5
C22 C25 H25B 109.5
H25A C25 H25B 109.5
C22 C25 H25C 109.5
H25A C25 H25C 109.5
H25B C25 H25C 109.5
C24 C26 H26A 109.5
C24 C26 H26B 109.5
H26A C26 H26B 109.5
C24 C26 H26C 109.5
H26A C26 H26C 109.5
H26B C26 H26C 109.5
C20 C27 H27A 109.5
C20 C27 H27B 109.5
H27A C27 H27B 109.5
C20 C27 H27C 109.5
H27A C27 H27C 109.5
H27B C27 H27C 109.5
C29 C28 H28A 109.5
C29 C28 H28B 109.5
H28A C28 H28B 109.5
C29 C28 H28C 109.5
H28A C28 H28C 109.5
H28B C28 H28C 109.5
C34 C29 C30 117.0(3)
C34 C29 C28 122.4(3)
C30 C29 C28 120.6(3)
C34 C29 Ru1 70.66(18)
C30 C29 Ru1 68.40(17)
C28 C29 Ru1 128.8(2)
C31 C30 C29 122.2(3)
C31 C30 Ru1 71.70(18)
C29 C30 Ru1 74.12(18)
C31 C30 H30 118.5
C29 C30 H30 118.5
Ru1 C30 H30 118.5
C30 C31 C32 120.5(3)
C30 C31 Ru1 71.43(18)
C32 C31 Ru1 70.63(18)
C30 C31 H31 119.1
C32 C31 H31 119.1
Ru1 C31 H31 119.1
C33 C32 C31 117.2(3)
C33 C32 C35 119.9(3)
C31 C32 C35 122.8(3)
C33 C32 Ru1 69.94(19)
C31 C32 Ru1 71.48(18)
C35 C32 Ru1 132.4(2)
C32 C33 C34 122.1(3)
C32 C33 Ru1 72.36(18)
C34 C33 Ru1 74.27(19)
C32 C33 H33 118.7
C34 C33 H33 118.7
Ru1 C33 H33 118.7
C29 C34 C33 120.9(3)
C29 C34 Ru1 73.38(19)
C33 C34 Ru1 68.15(17)
C29 C34 H34 118.7
C33 C34 H34 118.7
Ru1 C34 H34 118.7
C32 C35 C36 115.6(3)
C32 C35 C37 107.4(3)
C36 C35 C37 110.4(3)
C32 C35 H35 107.7
C36 C35 H35 107.7
C37 C35 H35 107.7
C35 C36 H36A 109.5
C35 C36 H36B 109.5
H36A C36 H36B 109.5
C35 C36 H36C 109.5
H36A C36 H36C 109.5
H36B C36 H36C 109.5
C35 C37 H37A 109.5
C35 C37 H37B 109.5
H37A C37 H37B 109.5
C35 C37 H37C 109.5
H37A C37 H37C 109.5
H37B C37 H37C 109.5
F6 P1 F2 92.04(16)
F6 P1 F5 90.86(16)
F2 P1 F5 89.92(15)
F6 P1 F3 90.23(16)
F2 P1 F3 90.87(15)
F5 P1 F3 178.63(18)
F6 P1 F4 178.90(17)
F2 P1 F4 89.01(15)
F5 P1 F4 89.46(16)
F3 P1 F4 89.44(16)
F6 P1 F1 88.80(17)
F2 P1 F1 178.87(17)
F5 P1 F1 90.82(16)
F3 P1 F1 88.37(16)
F4 P1 F1 90.14(17)
C50 Ru2 N11 84.52(11)
C50 Ru2 C68 123.88(13)
N11 Ru2 C68 89.93(12)
C50 Ru2 C71 116.41(14)
N11 Ru2 C71 159.06(13)
C68 Ru2 C71 78.99(14)
C50 Ru2 C70 93.08(13)
N11 Ru2 C70 150.67(13)
C68 Ru2 C70 67.20(14)
C71 Ru2 C70 36.98(15)
C50 Ru2 C69 95.36(13)
N11 Ru2 C69 113.12(12)
C68 Ru2 C69 37.68(13)
C71 Ru2 C69 67.80(15)
C70 Ru2 C69 37.86(14)
C50 Ru2 C67 161.37(14)
N11 Ru2 C67 94.42(12)
C68 Ru2 C67 37.49(13)
C71 Ru2 C67 66.03(14)
C70 Ru2 C67 78.74(14)
C69 Ru2 C67 67.89(14)
C50 Ru2 C66 153.29(14)
N11 Ru2 C66 121.44(13)
C68 Ru2 C66 66.95(14)
C71 Ru2 C66 37.73(15)
C70 Ru2 C66 67.61(15)
C69 Ru2 C66 80.74(15)
C67 Ru2 C66 36.03(14)
C50 Ru2 Cl2 84.58(9)
N11 Ru2 Cl2 85.69(8)
C68 Ru2 Cl2 150.67(10)
C71 Ru2 Cl2 95.26(12)
C70 Ru2 Cl2 123.28(11)
C69 Ru2 Cl2 161.13(10)
C67 Ru2 Cl2 113.93(10)
C66 Ru2 Cl2 90.83(11)
C47 N9 N10 111.8(3)
C47 N9 C42 128.4(3)
N10 N9 C42 119.8(3)
N11 N10 N9 105.1(2)
N10 N11 C48 111.0(3)
N10 N11 Ru2 122.7(2)
C48 N11 Ru2 126.3(2)
C50 N12 C51 111.4(3)
C50 N12 C49 124.1(3)
C51 N12 C49 124.3(3)
C50 N14 C52 110.9(3)
C50 N14 C53 126.0(3)
C52 N14 C53 123.0(3)
N16 N15 C54 109.4(3)
N15 N16 N17 106.8(3)
C55 N17 N16 110.7(3)
C55 N17 C56 130.0(7)
N16 N17 C56 118.4(7)
C55 N17 C56A 122.0(12)
N16 N17 C56A 127.1(12)
C39 C38 H38A 109.5
C39 C38 H38B 109.5
H38A C38 H38B 109.5
C39 C38 H38C 109.5
H38A C38 H38C 109.5
H38B C38 H38C 109.5
C44 C39 C40 118.9(4)
C44 C39 C38 121.5(5)
C40 C39 C38 119.6(5)
C39 C40 C41 121.8(4)
C39 C40 H40 119.1
C41 C40 H40 119.1
C42 C41 C40 116.8(4)
C42 C41 C46 121.3(4)
C40 C41 C46 121.8(4)
C41 C42 C43 123.3(3)
C41 C42 N9 118.1(3)
C43 C42 N9 118.6(3)
C42 C43 C44 117.1(4)
C42 C43 C45 121.9(3)
C44 C43 C45 121.0(4)
C39 C44 C43 122.1(4)
C39 C44 H44 119.0
C43 C44 H44 119.0
C43 C45 H45A 109.5
C43 C45 H45B 109.5
H45A C45 H45B 109.5
C43 C45 H45C 109.5
H45A C45 H45C 109.5
H45B C45 H45C 109.5
C41 C46 H46A 109.5
C41 C46 H46B 109.5
H46A C46 H46B 109.5
C41 C46 H46C 109.5
H46A C46 H46C 109.5
H46B C46 H46C 109.5
N9 C47 C48 105.4(3)
N9 C47 H47 127.3
C48 C47 H47 127.3
N11 C48 C47 106.7(3)
N11 C48 C49 121.6(3)
C47 C48 C49 131.7(3)
N12 C49 C48 111.0(3)
N12 C49 H49A 109.4
C48 C49 H49A 109.4
N12 C49 H49B 109.4
C48 C49 H49B 109.4
H49A C49 H49B 108.0
N14 C50 N12 104.4(3)
N14 C50 Ru2 130.3(2)
N12 C50 Ru2 125.3(2)
C52 C51 N12 106.3(3)
C52 C51 H51 126.9
N12 C51 H51 126.9
C51 C52 N14 107.0(3)
C51 C52 H52 126.5
N14 C52 H52 126.5
N14 C53 C54 111.7(3)
N14 C53 H53A 109.3
C54 C53 H53A 109.3
N14 C53 H53B 109.3
C54 C53 H53B 109.3
H53A C53 H53B 108.0
N15 C54 C55 107.8(3)
N15 C54 C53 123.2(3)
C55 C54 C53 129.0(3)
N17 C55 C54 105.3(3)
N17 C55 H55 127.3
C54 C55 H55 127.3
C61 C56 C57 123.2(9)
C61 C56 N17 117.0(8)
C57 C56 N17 119.5(9)
C56 C57 C58 116.9(10)
C56 C57 C63 121.5(10)
C58 C57 C63 121.5(10)
C59 C58 C57 121.7(9)
C59 C58 H58 119.1
C57 C58 H58 119.1
C58 C59 C60 118.6(8)
C58 C59 C62 120.5(8)
C60 C59 C62 120.9(8)
C61 C60 C59 122.3(7)
C61 C60 H60 118.9
C59 C60 H60 118.9
C60 C61 C56 117.3(7)
C60 C61 C64 120.8(7)
C56 C61 C64 121.9(7)
C59 C62 H62A 109.5
C59 C62 H62B 109.5
H62A C62 H62B 109.5
C59 C62 H62C 109.5
H62A C62 H62C 109.5
H62B C62 H62C 109.5
C57 C63 H63A 109.5
C57 C63 H63B 109.5
H63A C63 H63B 109.5
C57 C63 H63C 109.5
H63A C63 H63C 109.5
H63B C63 H63C 109.5
C61 C64 H64A 109.5
C61 C64 H64B 109.5
H64A C64 H64B 109.5
C61 C64 H64C 109.5
H64A C64 H64C 109.5
H64B C64 H64C 109.5
C57A C56A C61A 122.8(13)
C57A C56A N17 119.5(12)
C61A C56A N17 117.6(12)
C56A C57A C58A 117.1(14)
C56A C57A C63A 121.9(15)
C58A C57A C63A 120.7(14)
C59A C58A C57A 121.9(13)
C59A C58A H58A 119.0
C57A C58A H58A 119.0
C58A C59A C60A 118.8(10)
C58A C59A C62A 122.4(12)
C60A C59A C62A 118.7(11)
C61A C60A C59A 121.2(9)
C61A C60A H60A 119.4
C59A C60A H60A 119.4
C60A C61A C56A 118.0(10)
C60A C61A C64A 121.4(10)
C56A C61A C64A 120.6(11)
C59A C62A H62D 109.5
C59A C62A H62E 109.5
H62D C62A H62E 109.5
C59A C62A H62F 109.5
H62D C62A H62F 109.5
H62E C62A H62F 109.5
C57A C63A H63D 109.5
C57A C63A H63E 109.5
H63D C63A H63E 109.5
C57A C63A H63F 109.5
H63D C63A H63F 109.5
H63E C63A H63F 109.5
C61A C64A H64D 109.5
C61A C64A H64E 109.5
H64D C64A H64E 109.5
C61A C64A H64F 109.5
H64D C64A H64F 109.5
H64E C64A H64F 109.5
C66 C65 H65A 109.5
C66 C65 H65B 109.5
H65A C65 H65B 109.5
C66 C65 H65C 109.5
H65A C65 H65C 109.5
H65B C65 H65C 109.5
C67 C66 C71 117.0(4)
C67 C66 C65 121.5(4)
C71 C66 C65 121.3(4)
C67 C66 Ru2 71.37(19)
C71 C66 Ru2 68.54(19)
C65 C66 Ru2 127.1(3)
C66 C67 C68 120.6(3)
C66 C67 Ru2 72.61(19)
C68 C67 Ru2 68.36(18)
C66 C67 H67 118.8
C68 C67 H67 118.8
Ru2 C67 H67 118.8
C69 C68 C67 122.6(3)
C69 C68 Ru2 72.6(2)
C67 C68 Ru2 74.1(2)
C69 C68 H68 118.4
C67 C68 H68 118.4
Ru2 C68 H68 118.4
C68 C69 C70 116.5(4)
C68 C69 C72 119.3(3)
C70 C69 C72 124.2(3)
C68 C69 Ru2 69.8(2)
C70 C69 Ru2 70.7(2)
C72 C69 Ru2 132.0(2)
C71 C70 C69 120.9(4)
C71 C70 Ru2 71.3(2)
C69 C70 Ru2 71.4(2)
C71 C70 H70 118.9
C69 C70 H70 118.9
Ru2 C70 H70 118.9
C70 C71 C66 122.2(4)
C70 C71 Ru2 71.7(2)
C66 C71 Ru2 73.7(2)
C70 C71 H71 118.5
C66 C71 H71 118.5
Ru2 C71 H71 118.5
C69 C72 C74 115.1(3)
C69 C72 C73 108.8(3)
C74 C72 C73 111.0(3)
C69 C72 H72 107.2
C74 C72 H72 107.2
C73 C72 H72 107.2
C72 C73 H73A 109.5
C72 C73 H73B 109.5
H73A C73 H73B 109.5
C72 C73 H73C 109.5
H73A C73 H73C 109.5
H73B C73 H73C 109.5
C72 C74 H74A 109.5
C72 C74 H74B 109.5
H74A C74 H74B 109.5
C72 C74 H74C 109.5
H74A C74 H74C 109.5
H74B C74 H74C 109.5
F7 P2 F12 91.20(18)
F7 P2 F8 178.68(19)
F12 P2 F8 90.12(15)
F7 P2 F9 89.70(15)
F12 P2 F9 89.64(15)
F8 P2 F9 90.37(16)
F7 P2 F10 89.08(17)
F12 P2 F10 179.68(17)
F8 P2 F10 89.59(15)
F9 P2 F10 90.51(16)
F7 P2 F11 90.18(15)
F12 P2 F11 89.96(17)
F8 P2 F11 89.77(15)
F9 P2 F11 179.57(19)
F10 P2 F11 89.90(16)
Cl5 C75 Cl4 110.4(2)
Cl5 C75 Cl3 110.3(2)
Cl4 C75 Cl3 109.42(19)
Cl5 C75 H75 108.9
Cl4 C75 H75 108.9
Cl3 C75 H75 108.9
Cl6 C76 Cl8 109.5(3)
Cl6 C76 Cl7 110.1(3)
Cl8 C76 Cl7 110.8(3)
Cl6 C76 H76 108.8
Cl8 C76 H76 108.8
Cl7 C76 H76 108.8
Cl7A C76A Cl8A 110.2(9)
Cl7A C76A Cl6A 103.9(8)
Cl8A C76A Cl6A 107.9(8)
Cl7A C76A H76A 111.5
Cl8A C76A H76A 111.5
Cl6A C76A H76A 111.5
Cl10 C77 Cl9 110.8(3)
Cl10 C77 Cl11 109.9(3)
Cl9 C77 Cl11 110.0(3)
Cl10 C77 H77 108.7
Cl9 C77 H77 108.7
Cl11 C77 H77 108.7
Cl19 C77A Cl20 126.7(15)
Cl19 C77A Cl18 106.6(11)
Cl20 C77A Cl18 108.8(11)
Cl19 C77A H77A 104.2
Cl20 C77A H77A 104.2
Cl18 C77A H77A 104.2
Cl13 C78 Cl14 108.1(5)
Cl13 C78 Cl12 113.2(6)
Cl14 C78 Cl12 114.0(7)
Cl13 C78 H78 107.0
Cl14 C78 H78 107.0
Cl12 C78 H78 107.0
Cl16 C78A Cl17 109.9(6)
Cl16 C78A Cl15 105.7(7)
Cl17 C78A Cl15 109.6(6)
Cl16 C78A H78A 110.5
Cl17 C78A H78A 110.5
Cl15 C78A H78A 110.5

loop_
_geom_bond_atom_site_label_1
_geom_bond_atom_site_label_2
_geom_bond_distance
Ru1 C13 2.049(3)
Ru1 N3 2.078(3)
Ru1 C33 2.166(3)
Ru1 C32 2.198(3)
Ru1 C30 2.205(3)
Ru1 C31 2.209(3)
Ru1 C34 2.246(3)
Ru1 C29 2.281(3)
Ru1 Cl1 2.4015(8)
N1 C10 1.343(5)
N1 N2 1.344(4)
N1 C5 1.450(4)
N2 N3 1.324(4)
N3 C11 1.354(4)
N4 C13 1.358(4)
N4 C14 1.383(4)
N4 C12 1.460(4)
N5 C13 1.355(4)
N5 C15 1.391(4)
N5 C16 1.472(4)
N6 N7 1.316(5)
N6 C17 1.352(4)
N7 N8 1.343(4)
N8 C18 1.340(4)
N8 C19 1.439(4)
C1 C2 1.511(6)
C1 H1A 0.9800
C1 H1B 0.9800
C1 H1C 0.9800
C2 C7 1.369(7)
C2 C3 1.385(6)
C3 C4 1.393(5)
C3 H3 0.9500
C4 C5 1.381(5)
C4 C8 1.502(6)
C5 C6 1.384(6)
C6 C7 1.396(6)
C6 C9 1.513(7)
C7 H7 0.9500
C8 H8A 0.9800
C8 H8B 0.9800
C8 H8C 0.9800
C9 H9A 0.9800
C9 H9B 0.9800
C9 H9C 0.9800
C10 C11 1.369(5)
C10 H10 0.9500
C11 C12 1.485(5)
C12 H12A 0.9900
C12 H12B 0.9900
C14 C15 1.340(5)
C14 H14 0.9500
C15 H15 0.9500
C16 C17 1.489(5)
C16 H16A 0.9900
C16 H16B 0.9900
C17 C18 1.365(5)
C18 H18 0.9500
C19 C24 1.383(5)
C19 C20 1.387(5)
C20 C21 1.394(6)
C20 C27 1.511(6)
C21 C22 1.375(7)
C21 H21 0.9500
C22 C23 1.377(6)
C22 C25 1.523(6)
C23 C24 1.388(5)
C23 H23 0.9500
C24 C26 1.496(5)
C25 H25A 0.9800
C25 H25B 0.9800
C25 H25C 0.9800
C26 H26A 0.9800
C26 H26B 0.9800
C26 H26C 0.9800
C27 H27A 0.9800
C27 H27B 0.9800
C27 H27C 0.9800
C28 C29 1.497(5)
C28 H28A 0.9800
C28 H28B 0.9800
C28 H28C 0.9800
C29 C34 1.398(5)
C29 C30 1.443(5)
C30 C31 1.396(5)
C30 H30 1.0000
C31 C32 1.431(4)
C31 H31 1.0000
C32 C33 1.410(5)
C32 C35 1.518(5)
C33 C34 1.423(5)
C33 H33 1.0000
C34 H34 1.0000
C35 C36 1.523(5)
C35 C37 1.533(5)
C35 H35 1.0000
C36 H36A 0.9800
C36 H36B 0.9800
C36 H36C 0.9800
C37 H37A 0.9800
C37 H37B 0.9800
C37 H37C 0.9800
P1 F6 1.575(3)
P1 F2 1.579(2)
P1 F5 1.581(2)
P1 F3 1.586(3)
P1 F4 1.589(2)
P1 F1 1.591(3)
Ru2 C50 2.042(3)
Ru2 N11 2.077(3)
Ru2 C68 2.170(3)
Ru2 C71 2.193(3)
Ru2 C70 2.197(4)
Ru2 C69 2.207(4)
Ru2 C67 2.246(3)
Ru2 C66 2.262(3)
Ru2 Cl2 2.4012(9)
N9 C47 1.344(4)
N9 N10 1.346(4)
N9 C42 1.456(4)
N10 N11 1.319(4)
N11 C48 1.359(4)
N12 C50 1.355(4)
N12 C51 1.382(4)
N12 C49 1.466(4)
N14 C50 1.349(4)
N14 C52 1.386(4)
N14 C53 1.472(4)
N15 N16 1.313(4)
N15 C54 1.364(5)
N16 N17 1.352(4)
N17 C55 1.345(4)
N17 C56 1.425(13)
N17 C56A 1.487(19)
C38 C39 1.523(6)
C38 H38A 0.9800
C38 H38B 0.9800
C38 H38C 0.9800
C39 C44 1.369(6)
C39 C40 1.378(7)
C40 C41 1.405(6)
C40 H40 0.9500
C41 C42 1.380(5)
C41 C46 1.500(6)
C42 C43 1.386(5)
C43 C44 1.394(5)
C43 C45 1.502(6)
C44 H44 0.9500
C45 H45A 0.9800
C45 H45B 0.9800
C45 H45C 0.9800
C46 H46A 0.9800
C46 H46B 0.9800
C46 H46C 0.9800
C47 C48 1.367(5)
C47 H47 0.9500
C48 C49 1.485(5)
C49 H49A 0.9900
C49 H49B 0.9900
C51 C52 1.343(5)
C51 H51 0.9500
C52 H52 0.9500
C53 C54 1.496(5)
C53 H53A 0.9900
C53 H53B 0.9900
C54 C55 1.368(5)
C55 H55 0.9500
C56 C61 1.393(9)
C56 C57 1.393(10)
C57 C58 1.397(9)
C57 C63 1.496(10)
C58 C59 1.387(10)
C58 H58 0.9500
C59 C60 1.392(10)
C59 C62 1.526(10)
C60 C61 1.374(9)
C60 H60 0.9500
C61 C64 1.516(9)
C62 H62A 0.9800
C62 H62B 0.9800
C62 H62C 0.9800
C63 H63A 0.9800
C63 H63B 0.9800
C63 H63C 0.9800
C64 H64A 0.9800
C64 H64B 0.9800
C64 H64C 0.9800
C56A C57A 1.386(13)
C56A C61A 1.400(12)
C57A C58A 1.397(12)
C57A C63A 1.498(13)
C58A C59A 1.388(13)
C58A H58A 0.9500
C59A C60A 1.398(12)
C59A C62A 1.526(12)
C60A C61A 1.382(11)
C60A H60A 0.9500
C61A C64A 1.519(12)
C62A H62D 0.9800
C62A H62E 0.9800
C62A H62F 0.9800
C63A H63D 0.9800
C63A H63E 0.9800
C63A H63F 0.9800
C64A H64D 0.9800
C64A H64E 0.9800
C64A H64F 0.9800
C65 C66 1.500(6)
C65 H65A 0.9800
C65 H65B 0.9800
C65 H65C 0.9800
C66 C67 1.394(5)
C66 C71 1.442(6)
C67 C68 1.421(5)
C67 H67 1.0000
C68 C69 1.414(5)
C68 H68 1.0000
C69 C70 1.429(5)
C69 C72 1.523(6)
C70 C71 1.392(6)
C70 H70 1.0000
C71 H71 1.0000
C72 C74 1.526(5)
C72 C73 1.532(5)
C72 H72 1.0000
C73 H73A 0.9800
C73 H73B 0.9800
C73 H73C 0.9800
C74 H74A 0.9800
C74 H74B 0.9800
C74 H74C 0.9800
P2 F7 1.586(3)
P2 F12 1.588(3)
P2 F8 1.592(2)
P2 F9 1.602(3)
P2 F10 1.603(3)
P2 F11 1.606(3)
Cl3 C75 1.765(4)
Cl4 C75 1.754(3)
Cl5 C75 1.751(4)
C75 H75 1.0000
C76 Cl6 1.723(6)
C76 Cl8 1.763(6)
C76 Cl7 1.766(5)
C76 H76 1.0000
C76A Cl7A 1.763(11)
C76A Cl8A 1.764(11)
C76A Cl6A 1.767(11)
C76A H76A 1.0000
C77 Cl10 1.722(5)
C77 Cl9 1.760(5)
C77 Cl11 1.761(5)
C77 H77 1.0000
C77A Cl19 1.713(11)
C77A Cl20 1.750(11)
C77A Cl18 1.754(11)
C77A H77A 1.0000
C78 Cl13 1.718(9)
C78 Cl14 1.743(9)
C78 Cl12 1.761(8)
C78 H78 1.0000
C78A Cl16 1.704(10)
C78A Cl17 1.745(9)
C78A Cl15 1.751(9)
C78A H78A 1.0000

loop_
_geom_torsion_atom_site_label_1
_geom_torsion_atom_site_label_2
_geom_torsion_atom_site_label_3
_geom_torsion_atom_site_label_4
_geom_torsion
C10 N1 N2 N3 0.1(4)
C5 N1 N2 N3 -176.4(3)
N1 N2 N3 C11 0.0(3)
N1 N2 N3 Ru1 177.27(19)
C17 N6 N7 N8 0.0(4)
N6 N7 N8 C18 -0.3(4)
N6 N7 N8 C19 -178.3(3)
C7 C2 C3 C4 -3.4(7)
C1 C2 C3 C4 179.2(4)
C2 C3 C4 C5 -0.1(6)
C2 C3 C4 C8 178.9(4)
C3 C4 C5 C6 3.9(6)
C8 C4 C5 C6 -175.1(5)
C3 C4 C5 N1 -174.9(3)
C8 C4 C5 N1 6.1(6)
C10 N1 C5 C4 102.9(4)
N2 N1 C5 C4 -81.2(4)
C10 N1 C5 C6 -76.0(5)
N2 N1 C5 C6 100.0(5)
C4 C5 C6 C7 -3.9(8)
N1 C5 C6 C7 174.9(5)
C4 C5 C6 C9 175.5(6)
N1 C5 C6 C9 -5.7(8)
C3 C2 C7 C6 3.3(9)
C1 C2 C7 C6 -179.2(5)
C5 C6 C7 C2 0.2(9)
C9 C6 C7 C2 -179.2(6)
N2 N1 C10 C11 -0.1(4)
C5 N1 C10 C11 176.1(3)
N2 N3 C11 C10 -0.1(4)
Ru1 N3 C11 C10 -177.2(2)
N2 N3 C11 C12 178.5(3)
Ru1 N3 C11 C12 1.4(4)
N1 C10 C11 N3 0.1(4)
N1 C10 C11 C12 -178.2(3)
C13 N4 C12 C11 -49.9(4)
C14 N4 C12 C11 130.2(3)
N3 C11 C12 N4 46.9(4)
C10 C11 C12 N4 -134.9(4)
C15 N5 C13 N4 -0.2(3)
C16 N5 C13 N4 177.9(3)
C15 N5 C13 Ru1 177.2(2)
C16 N5 C13 Ru1 -4.7(5)
C14 N4 C13 N5 0.3(3)
C12 N4 C13 N5 -179.6(3)
C14 N4 C13 Ru1 -177.3(2)
C12 N4 C13 Ru1 2.8(4)
C13 N4 C14 C15 -0.3(4)
C12 N4 C14 C15 179.6(3)
N4 C14 C15 N5 0.1(4)
C13 N5 C15 C14 0.1(4)
C16 N5 C15 C14 -178.1(3)
C13 N5 C16 C17 -110.9(3)
C15 N5 C16 C17 67.0(4)
N7 N6 C17 C18 0.4(4)
N7 N6 C17 C16 -178.0(3)
N5 C16 C17 N6 98.7(4)
N5 C16 C17 C18 -79.2(4)
N7 N8 C18 C17 0.6(4)
C19 N8 C18 C17 178.3(3)
N6 C17 C18 N8 -0.6(4)
C16 C17 C18 N8 177.6(3)
C18 N8 C19 C24 -80.1(5)
N7 N8 C19 C24 97.5(4)
C18 N8 C19 C20 97.0(5)
N7 N8 C19 C20 -85.4(4)
C24 C19 C20 C21 -0.3(6)
N8 C19 C20 C21 -177.3(4)
C24 C19 C20 C27 177.8(4)
N8 C19 C20 C27 0.8(6)
C19 C20 C21 C22 1.1(7)
C27 C20 C21 C22 -177.0(5)
C20 C21 C22 C23 -1.4(7)
C20 C21 C22 C25 175.7(5)
C21 C22 C23 C24 1.1(7)
C25 C22 C23 C24 -176.1(5)
C20 C19 C24 C23 0.0(6)
N8 C19 C24 C23 177.0(3)
C20 C19 C24 C26 -177.7(4)
N8 C19 C24 C26 -0.8(5)
C22 C23 C24 C19 -0.3(6)
C22 C23 C24 C26 177.3(4)
C34 C29 C30 C31 2.6(5)
C28 C29 C30 C31 178.9(3)
Ru1 C29 C30 C31 55.6(3)
C34 C29 C30 Ru1 -53.1(3)
C28 C29 C30 Ru1 123.3(3)
C29 C30 C31 C32 -3.9(5)
Ru1 C30 C31 C32 52.9(3)
C29 C30 C31 Ru1 -56.7(3)
C30 C31 C32 C33 1.4(4)
Ru1 C31 C32 C33 54.6(3)
C30 C31 C32 C35 177.8(3)
Ru1 C31 C32 C35 -129.0(3)
C30 C31 C32 Ru1 -53.2(3)
C31 C32 C33 C34 2.3(5)
C35 C32 C33 C34 -174.2(3)
Ru1 C32 C33 C34 57.7(3)
C31 C32 C33 Ru1 -55.4(3)
C35 C32 C33 Ru1 128.1(3)
C30 C29 C34 C33 1.1(5)
C28 C29 C34 C33 -175.2(3)
Ru1 C29 C34 C33 -50.8(3)
C30 C29 C34 Ru1 52.0(3)
C28 C29 C34 Ru1 -124.3(3)
C32 C33 C34 C29 -3.6(5)
Ru1 C33 C34 C29 53.2(3)
C32 C33 C34 Ru1 -56.8(3)
C33 C32 C35 C36 -155.1(3)
C31 C32 C35 C36 28.6(4)
Ru1 C32 C35 C36 -65.8(4)
C33 C32 C35 C37 81.2(4)
C31 C32 C35 C37 -95.1(4)
Ru1 C32 C35 C37 170.6(3)
C47 N9 N10 N11 0.2(4)
C42 N9 N10 N11 177.3(3)
N9 N10 N11 C48 -0.1(3)
N9 N10 N11 Ru2 177.79(19)
C54 N15 N16 N17 -0.5(4)
N15 N16 N17 C55 0.3(4)
N15 N16 N17 C56 170.6(5)
N15 N16 N17 C56A 175.1(8)
C44 C39 C40 C41 -1.0(6)
C38 C39 C40 C41 179.4(4)
C39 C40 C41 C42 1.4(6)
C39 C40 C41 C46 -177.8(4)
C40 C41 C42 C43 -0.7(5)
C46 C41 C42 C43 178.5(4)
C40 C41 C42 N9 -178.1(3)
C46 C41 C42 N9 1.1(5)
C47 N9 C42 C41 97.1(4)
N10 N9 C42 C41 -79.5(4)
C47 N9 C42 C43 -80.5(5)
N10 N9 C42 C43 103.0(4)
C41 C42 C43 C44 -0.3(6)
N9 C42 C43 C44 177.1(3)
C41 C42 C43 C45 179.3(4)
N9 C42 C43 C45 -3.3(5)
C40 C39 C44 C43 -0.1(6)
C38 C39 C44 C43 179.5(4)
C42 C43 C44 C39 0.7(6)
C45 C43 C44 C39 -178.9(4)
N10 N9 C47 C48 -0.2(4)
C42 N9 C47 C48 -177.0(3)
N10 N11 C48 C47 0.0(4)
Ru2 N11 C48 C47 -177.8(2)
N10 N11 C48 C49 178.0(3)
Ru2 N11 C48 C49 0.2(4)
N9 C47 C48 N11 0.1(4)
N9 C47 C48 C49 -177.6(3)
C50 N12 C49 C48 -49.6(4)
C51 N12 C49 C48 136.4(3)
N11 C48 C49 N12 45.3(4)
C47 C48 C49 N12 -137.3(4)
C52 N14 C50 N12 0.5(4)
C53 N14 C50 N12 -176.5(3)
C52 N14 C50 Ru2 179.2(3)
C53 N14 C50 Ru2 2.2(5)
C51 N12 C50 N14 -0.5(4)
C49 N12 C50 N14 -175.3(3)
C51 N12 C50 Ru2 -179.3(2)
C49 N12 C50 Ru2 5.9(5)
C50 N12 C51 C52 0.4(4)
C49 N12 C51 C52 175.1(3)
N12 C51 C52 N14 -0.1(4)
C50 N14 C52 C51 -0.2(4)
C53 N14 C52 C51 176.9(3)
C50 N14 C53 C54 -129.5(3)
C52 N14 C53 C54 53.9(4)
N16 N15 C54 C55 0.5(4)
N16 N15 C54 C53 -177.2(3)
N14 C53 C54 N15 75.6(4)
N14 C53 C54 C55 -101.6(4)
N16 N17 C55 C54 0.0(4)
C56 N17 C55 C54 -168.8(6)
C56A N17 C55 C54 -175.1(8)
N15 C54 C55 N17 -0.3(4)
C53 C54 C55 N17 177.3(3)
C55 N17 C56 C61 77.8(14)
N16 N17 C56 C61 -90.3(13)
C55 N17 C56 C57 -97(2)
N16 N17 C56 C57 95(2)
C61 C56 C57 C58 1(4)
N17 C56 C57 C58 175(2)
C61 C56 C57 C63 179(2)
N17 C56 C57 C63 -7(4)
C56 C57 C58 C59 0(4)
C63 C57 C58 C59 -177(3)
C57 C58 C59 C60 0(3)
C57 C58 C59 C62 -179(2)
C58 C59 C60 C61 -2(2)
C62 C59 C60 C61 177.4(11)
C59 C60 C61 C56 3.0(15)
C59 C60 C61 C64 -175.7(9)
C57 C56 C61 C60 -3(3)
N17 C56 C61 C60 -176.8(10)
C57 C56 C61 C64 176(2)
N17 C56 C61 C64 1.9(17)
C55 N17 C56A C57A -111(4)
N16 N17 C56A C57A 75(4)
C55 N17 C56A C61A 72(2)
N16 N17 C56A C61A -102.1(19)
C61A C56A C57A C58A -3(7)
N17 C56A C57A C58A -180(3)
C61A C56A C57A C63A -176(3)
N17 C56A C57A C63A 7(6)
C56A C57A C58A C59A 1(7)
C63A C57A C58A C59A 175(4)
C57A C58A C59A C60A 2(5)
C57A C58A C59A C62A 178(4)
C58A C59A C60A C61A -4(3)
C62A C59A C60A C61A 179.6(13)
C59A C60A C61A C56A 3(2)
C59A C60A C61A C64A -177.3(12)
C57A C56A C61A C60A 0(4)
N17 C56A C61A C60A 177.5(16)
C57A C56A C61A C64A -179(4)
N17 C56A C61A C64A -2(3)
C71 C66 C67 C68 2.1(5)
C65 C66 C67 C68 -173.3(3)
Ru2 C66 C67 C68 -50.6(3)
C71 C66 C67 Ru2 52.7(3)
C65 C66 C67 Ru2 -122.7(3)
C66 C67 C68 C69 -4.1(5)
Ru2 C67 C68 C69 -56.5(3)
C66 C67 C68 Ru2 52.5(3)
C67 C68 C69 C70 2.5(5)
Ru2 C68 C69 C70 -54.7(3)
C67 C68 C69 C72 -175.0(3)
Ru2 C68 C69 C72 127.7(3)
C67 C68 C69 Ru2 57.3(3)
C68 C69 C70 C71 0.7(5)
C72 C69 C70 C71 178.2(3)
Ru2 C69 C70 C71 -53.5(3)
C68 C69 C70 Ru2 54.2(3)
C72 C69 C70 Ru2 -128.3(3)
C69 C70 C71 C66 -2.5(5)
Ru2 C70 C71 C66 -56.1(3)
C69 C70 C71 Ru2 53.6(3)
C67 C66 C71 C70 1.1(5)
C65 C66 C71 C70 176.5(3)
Ru2 C66 C71 C70 55.2(3)
C67 C66 C71 Ru2 -54.1(3)
C65 C66 C71 Ru2 121.3(3)
C68 C69 C72 C74 -151.4(3)
C70 C69 C72 C74 31.2(5)
Ru2 C69 C72 C74 -63.0(5)
C68 C69 C72 C73 83.4(4)
C70 C69 C72 C73 -94.0(4)
Ru2 C69 C72 C73 171.7(3)
